data_2000779
loop_
_publ_author_name
'Smeets, W. J. J.'
'Spek, A. L.'
'van Beek, J. A. M.'
'van Koten, G.'

_publ_section_title
;Structure of
 {<i>ad</i>,<i>be</i>-bis[(8-dimethylamino-\k<i>N</i>)naphthyl-\k<i>C</i>^1^]}-<i>f</i>-ethyl-<i>c</i>-iodoplatinum(IV)
;
_journal_issue 7
_journal_name_full 'Acta Crystallographica Section C'
_journal_page_first 1303
_journal_page_last 1305
_journal_paper_doi 10.1107/S0108270192001616
_journal_volume 48
_journal_year 1992
_chemical_formula_sum 'C26 H29 I N2 Pt'
_chemical_formula_weight 691.51
_space_group_IT_number 14
_space_group_name_Hall '-P 2yn'
_space_group_name_H-M_alt 'P 1 21/n 1'
_symmetry_cell_setting monoclinic
_symmetry_space_group_name_Hall '-P 2yn'
_symmetry_space_group_name_H-M 'P 1 21/n 1'
_cell_angle_alpha 90
_cell_angle_beta 103.290(10)
_cell_angle_gamma 90
_cell_formula_units_Z 4
_cell_length_a 14.9020(10)
_cell_length_b 10.815(4)
_cell_length_c 14.9410(10)
_cell_volume 2343.5(9)
_diffrn_radiation_type Mo
_diffrn_radiation_wavelength 0.71073
_exptl_absorpt_coefficient_mu 7.37
_exptl_crystal_density_diffrn 1.960
_exptl_crystal_F_000 1320
_cod_data_source_file ge0287.cif
_cod_data_source_block ge0287a
_cod_original_cell_volume 2343.3(3)
_cod_original_formula_sum 'C26 H29 I1 N2 Pt1'
_cod_database_code 2000779

loop_
_space_group_symop_id
_space_group_symop_operation_xyz
1 x,y,z
2 -x+1/2,y+1/2,-z+1/2
3 -x,-y,-z
4 x+1/2,-y+1/2,z+1/2

loop_
_atom_site_label
_atom_site_fract_x
_atom_site_fract_y
_atom_site_fract_z
_atom_site_U_iso_or_equiv
Pt .226530(10) .53525(2) .474050(10) .02840(10)
I .34173(3) .33643(4) .50521(3) .0554(2)
N(1) .3300(3) .6638(4) .5630(3) .0399(16)
N(2) .2584(3) .5807(4) .3268(3) .0361(16)
C(1) .1494(4) .6895(5) .4557(3) .0323(17)
C(2) .0609(4) .7020(5) .4048(4) .0397(17)
C(3) .0184(4) .8202(6) .3926(4) .050(2)
C(4) .0631(5) .9211(6) .4337(4) .058(3)
C(5) .1524(5) .9122(6) .4896(4) .050(2)
C(6) .2002(5) 1.0138(6) .5353(5) .066(3)
C(7) .2854(5) 1.0014(6) .5916(5) .069(3)
C(8) .3289(5) .8862(6) .6020(4) .056(2)
C(9) .2858(4) .7856(5) .5574(4) .0402(17)
C(10) .1968(4) .7944(5) .5008(3) .0370(17)
C(11) .4179(4) .6710(6) .5291(4) .054(2)
C(12) .3594(5) .6228(7) .6604(4) .067(3)
C(13) .1796(3) .5250(5) .2615(3) .0319(17)
C(14) .1666(4) .5459(5) .1686(3) .0440(17)
C(15) .0941(4) .4888(6) .1072(4) .049(2)
C(16) .0357(4) .4096(5) .1373(4) .0450(17)
C(17) .0474(3) .3860(5) .2324(3) .0343(17)
C(18) -.0097(4) .3024(5) .2656(4) .0407(17)
C(19) .0040(4) .2825(5) .3575(4) .0426(19)
C(20) .0722(4) .3461(5) .4211(4) .0418(17)
C(21) .1304(3) .4301(4) .3927(3) .0308(17)
C(22) .1203(3) .4462(4) .2959(3) .0277(16)
C(23) .2589(4) .7167(5) .3081(4) .048(2)
C(24) .3447(4) .5265(6) .3105(4) .0490(19)
C(25) .1636(4) .5086(5) .5846(3) .0419(19)
C(26) .1950(5) .4011(6) .6479(4) .067(3)
H(21) .0267(4) .6292(5) .3764(4) ?
H(31) -.0441(4) .8286(6) .3542(4) ?
H(41) .0326(5) 1.0018(6) .4241(4) ?
H(61) .1713(5) 1.0957(6) .5270(5) ?
H(71) .3162(5) 1.0734(6) .6250(5) ?
H(81) .3910(5) .8783(6) .6413(4) ?
H(111) .4114(4) .6983(6) .4654(4) ?
H(112) .4388(4) .5848(6) .5351(4) ?
H(113) .4632(4) .7233(6) .5701(4) ?
H(121) .3041(5) .6311(7) .6849(4) ?
H(122) .4068(5) .6803(7) .6925(4) ?
H(123) .3827(5) .5379(7) .6697(4) ?
H(141) .2084(4) .6010(5) .1455(3) ?
H(151) .0850(4) .5053(6) .0412(4) ?
H(161) -.0144(4) .3696(5) .0927(4) ?
H(181) -.0589(4) .2583(5) .2228(4) ?
H(191) -.0349(4) .2225(5) .3800(4) ?
H(201) .0796(4) .3308(5) .4871(4) ?
H(231) .3047(4) .7583(5) .3563(4) ?
H(232) .1975(4) .7494(5) .3074(4) ?
H(233) .2735(4) .7313(5) .2483(4) ?
H(241) .3971(4) .5573(6) .3574(4) ?
H(242) .3536(4) .5468(6) .2493(4) ?
H(243) .3402(4) .4366(6) .3164(4) ?
H(251) .0972(4) .4992(5) .5590(3) ?
H(252) .1748(4) .5836(5) .6223(3) ?
H(261) .1579(5) .4089(6) .6939(4) ?
H(262) .2605(5) .4079(6) .6781(4) ?
H(263) .1832(5) .3205(6) .6174(4) ?

loop_
_geom_bond_atom_site_label_1
_geom_bond_atom_site_label_2
_geom_bond_distance
Pt I 2.7239(5)
Pt N(1) 2.266(4)
Pt N(2) 2.406(4)
Pt C(1) 2.009(6)
Pt C(21) 2.005(4)
Pt C(25) 2.098(5)
N(1) C(9) 1.466(7)
N(1) C(11) 1.511(8)
N(1) C(12) 1.488(7)
N(2) C(13) 1.472(6)
N(2) C(23) 1.497(7)
N(2) C(24) 1.484(8)
C(1) C(2) 1.369(8)
C(1) C(10) 1.422(8)
C(2) C(3) 1.420(8)
C(3) C(4) 1.350(9)
C(4) C(5) 1.400(10)
C(5) C(6) 1.399(9)
C(5) C(10) 1.428(9)
C(6) C(7) 1.360(10)
C(7) C(8) 1.400(10)
C(8) C(9) 1.358(9)
C(9) C(10) 1.403(8)
C(13) C(14) 1.375(6)
C(13) C(22) 1.407(7)
C(14) C(15) 1.391(8)
C(15) C(16) 1.369(9)
C(16) C(17) 1.414(7)
C(17) C(18) 1.408(8)
C(17) C(22) 1.425(6)
C(18) C(19) 1.358(8)
C(19) C(20) 1.402(8)
C(20) C(21) 1.388(7)
C(21) C(22) 1.430(6)
C(25) C(26) 1.504(8)
C(2) H(21) 0.980(8)
C(3) H(31) 0.979(9)
C(4) H(41) 0.980(9)
C(6) H(61) 0.980(9)
C(7) H(71) 0.980(10)
C(8) H(81) 0.980(10)
C(11) H(111) 0.980(8)
C(11) H(112) 0.980(9)
C(11) H(113) 0.980(9)
C(12) H(121) 0.980(10)
C(12) H(122) 0.980(10)
C(12) H(123) 0.980(10)
C(14) H(141) 0.980(8)
C(15) H(151) 0.980(8)
C(16) H(161) 0.980(8)
C(18) H(181) 0.979(8)
C(19) H(191) 0.980(8)
C(20) H(201) 0.981(8)
C(23) H(231) 0.980(8)
C(23) H(232) 0.980(9)
C(23) H(233) 0.980(8)
C(24) H(241) 0.980(9)
C(24) H(242) 0.979(8)
C(24) H(243) 0.980(9)
C(25) H(251) 0.981(8)
C(25) H(252) 0.980(7)
C(26) H(261) 0.980(10)
C(26) H(262) 0.980(10)
C(26) H(263) 0.981(9)
